data_7236266
loop_
_publ_author_name
'Gong, Chunhua'
'Zeng, Xianghua'
'Zhu, Chengfeng'
'Shu, Jiahui'
'Xiao, Pingxiu'
'Xu, Hao'
'Liu, Lichun'
'Zhang, Junyong'
'Zeng, Qingdao'
'Xie, Jingli'

_publ_section_title
;
 A series of organic--inorganic hybrid materials consisting of flexible
 organic amine modified polyoxomolybdates: synthesis, structures and
 properties
;
_journal_issue 108
_journal_name_full 'RSC Advances'
_journal_page_first 106248
_journal_paper_doi 10.1039/C6RA21603J
_journal_volume 6
_journal_year 2016
_chemical_formula_moiety '2(C18 H24 Cr Cu Mo6 N4 O24), C36 H43 Cr Cu2 Mo6 N8 O24, 4(H2 O)'
_chemical_formula_sum 'C72 H99 Cr3 Cu4 Mo18 N16 O76'
_chemical_formula_weight 4541.75
_space_group_crystal_system triclinic
_space_group_IT_number 2
_space_group_name_Hall '-P 1'
_space_group_name_H-M_alt 'P -1'
_atom_sites_solution_hydrogens mixed
_atom_sites_solution_primary iterative
_audit_creation_date 2016-10-31
_audit_creation_method
;
Olex2 1.2-alpha
(compiled 2016.10.10 svn.r3347 for OlexSys, GUI svn.r5252)
;
_audit_update_record
;
2016-10-31 deposited with the CCDC.
2016-11-02 downloaded from the CCDC.
;
_cell_angle_alpha 99.314(3)
_cell_angle_beta 116.519(4)
_cell_angle_gamma 91.546(3)
_cell_formula_units_Z 1
_cell_length_a 14.4947(6)
_cell_length_b 15.7549(4)
_cell_length_c 15.8183(6)
_cell_measurement_reflns_used 8946
_cell_measurement_temperature 296(2)
_cell_measurement_theta_max 28.9390
_cell_measurement_theta_min 3.1090
_cell_volume 3169.4(2)
_computing_cell_refinement
;
CrysAlisPro, Agilent Technologies,
Version 1.171.37.35 (release 13-08-2014 CrysAlis171 .NET)
(compiled Aug 13 2014,18:06:01)
;
_computing_data_collection
;
CrysAlisPro, Agilent Technologies,
Version 1.171.37.35 (release 13-08-2014 CrysAlis171 .NET)
(compiled Aug 13 2014,18:06:01)
;
_computing_data_reduction
;
CrysAlisPro, Agilent Technologies,
Version 1.171.37.35 (release 13-08-2014 CrysAlis171 .NET)
(compiled Aug 13 2014,18:06:01)
;
_computing_molecular_graphics 'Olex2 (Dolomanov et al., 2009)'
_computing_publication_material 'Olex2 (Dolomanov et al., 2009)'
_computing_structure_refinement 'ShelXL (Sheldrick, 2015)'
_computing_structure_solution
;
Superflip (Palatinus & Chapuis, 2007;Palatinus & van der Lee, 2008;
Palatinus et al., 2012)
;
_diffrn_ambient_temperature 296(2)
_diffrn_detector 'CCD plate'
_diffrn_detector_area_resol_mean 16.0802
_diffrn_detector_type Eos
_diffrn_measured_fraction_theta_full 0.999
_diffrn_measured_fraction_theta_max 0.999
_diffrn_measurement_details
;
#__ type_ start__ end____ width___ exp.time_
  1 omega  -22.00   23.05   0.8500   30.0000
omega____ theta____ kappa____ phi______ frames
    -      -18.0522  -99.0000  -60.0000 53

#__ type_ start__ end____ width___ exp.time_
  2 omega  -21.00   22.35   0.8500   30.0000
omega____ theta____ kappa____ phi______ frames
    -      -18.0522  -99.0000   30.0000 51

#__ type_ start__ end____ width___ exp.time_
  3 omega   -5.00   89.35   0.8500   30.0000
omega____ theta____ kappa____ phi______ frames
    -       18.2865   38.0000  -60.0000 111

#__ type_ start__ end____ width___ exp.time_
  4 omega   55.00   80.50   0.8500   30.0000
omega____ theta____ kappa____ phi______ frames
    -       18.2865 -178.0000 -150.0000 30

#__ type_ start__ end____ width___ exp.time_
  5 omega   37.00   93.10   0.8500   30.0000
omega____ theta____ kappa____ phi______ frames
    -       18.2865  178.0000  150.0000 66

#__ type_ start__ end____ width___ exp.time_
  6 omega   19.00   52.15   0.8500   30.0000
omega____ theta____ kappa____ phi______ frames
    -       18.2865  -99.0000 -180.0000 39

#__ type_ start__ end____ width___ exp.time_
  7 omega  -41.00   83.10   0.8500   30.0000
omega____ theta____ kappa____ phi______ frames
    -       18.2865    0.0000 -120.0000 146
;
_diffrn_measurement_device 'four-circle diffractometer'
_diffrn_measurement_device_type 'Xcalibur, Eos, Gemini'
_diffrn_measurement_method '\w scans'
_diffrn_orient_matrix_UB_11 -0.0144152000
_diffrn_orient_matrix_UB_12 -0.0041179000
_diffrn_orient_matrix_UB_13 0.0366282000
_diffrn_orient_matrix_UB_21 -0.0529827000
_diffrn_orient_matrix_UB_22 -0.0009899000
_diffrn_orient_matrix_UB_23 -0.0333283000
_diffrn_orient_matrix_UB_31 -0.0037667000
_diffrn_orient_matrix_UB_32 -0.0457176000
_diffrn_orient_matrix_UB_33 -0.0125521000
_diffrn_radiation_monochromator graphite
_diffrn_radiation_probe x-ray
_diffrn_radiation_type MoK\a
_diffrn_radiation_wavelength 0.71073
_diffrn_reflns_av_R_equivalents 0.0227
_diffrn_reflns_av_unetI/netI 0.0365
_diffrn_reflns_Laue_measured_fraction_full 0.999
_diffrn_reflns_Laue_measured_fraction_max 0.999
_diffrn_reflns_limit_h_max 15
_diffrn_reflns_limit_h_min -17
_diffrn_reflns_limit_k_max 18
_diffrn_reflns_limit_k_min -16
_diffrn_reflns_limit_l_max 18
_diffrn_reflns_limit_l_min -17
_diffrn_reflns_number 23137
_diffrn_reflns_point_group_measured_fraction_full 0.999
_diffrn_reflns_point_group_measured_fraction_max 0.999
_diffrn_reflns_theta_full 25.000
_diffrn_reflns_theta_max 25.000
_diffrn_reflns_theta_min 2.700
_diffrn_source 'Enhance (Mo) X-ray Source'
_exptl_absorpt_coefficient_mu 2.718
_exptl_absorpt_correction_T_max 1.00000
_exptl_absorpt_correction_T_min 0.96787
_exptl_absorpt_correction_type multi-scan
_exptl_absorpt_process_details
;
CrysAlisPro, Agilent Technologies,
Version 1.171.37.35 (release 13-08-2014 CrysAlis171 .NET)
(compiled Aug 13 2014,18:06:01)
Empirical absorption correction using spherical harmonics,
 implemented in SCALE3 ABSPACK scaling algorithm.
;
_exptl_crystal_colour yellow
_exptl_crystal_density_diffrn 2.380
_exptl_crystal_description block
_exptl_crystal_F_000 2195
_exptl_crystal_size_max 0.12
_exptl_crystal_size_mid 0.11
_exptl_crystal_size_min 0.09
_refine_diff_density_max 0.757
_refine_diff_density_min -0.557
_refine_diff_density_rms 0.098
_refine_ls_extinction_method none
_refine_ls_goodness_of_fit_ref 1.021
_refine_ls_hydrogen_treatment mixed
_refine_ls_matrix_type full
_refine_ls_number_parameters 868
_refine_ls_number_reflns 11152
_refine_ls_number_restraints 0
_refine_ls_restrained_S_all 1.021
_refine_ls_R_factor_all 0.0392
_refine_ls_R_factor_gt 0.0280
_refine_ls_shift/su_max 0.001
_refine_ls_shift/su_mean 0.000
_refine_ls_structure_factor_coef Fsqd
_refine_ls_weighting_details 'w=1/[\s^2^(Fo^2^)+(0.0283P)^2^] where P=(Fo^2^+2Fc^2^)/3'
_refine_ls_weighting_scheme calc
_refine_ls_wR_factor_gt 0.0610
_refine_ls_wR_factor_ref 0.0651
_reflns_Friedel_coverage 0.000
_reflns_number_gt 9230
_reflns_number_total 11152
_reflns_threshold_expression 'I > 2\s(I)'
_cod_data_source_file c6ra21603j2.cif
_cod_data_source_block 7
_cod_database_code 7236266
_chemical_oxdiff_formula 'C21 H20 Mo4 N4 O13 Cu1'
_shelx_space_group_comment
;
The symmetry employed for this shelxl refinement is uniquely defined
by the following loop, which should always be used as a source of
symmetry information in preference to the above space-group names.
They are only intended as comments.
;
_reflns_odcompleteness_completeness 99.88
_reflns_odcompleteness_iscentric 1
_reflns_odcompleteness_theta 26.32
_olex2_refinement_description
;
1. Fixed Uiso
 At 1.2 times of:
  All C(H) groups, All C(H,H) groups
 At 1.5 times of:
  All O(H) groups, All O(H,H) groups
2. Others
 Fixed Sof: H25(0.5) H28(0.5) H19(0.5) O2W(0.5) H2WA(0.5) H2WB(0.5) O3W(0.5)
 H3WA(0.5) H3WB(0.5)
3.a Riding coordinates:
 O14(H14), O15(H15), O22(H22), O25(H25), O26(H26), O28(H28), O30(H30),
 O19(H19), O20(H20), O27(H27), O36(H36), O1W(H1WA,H1WB), O2W(H2WA,H2WB),
 O3W(H3WA,H3WB)
3.b Secondary CH2 refined with riding coordinates:
 C6(H6A,H6B), C12(H12A,H12B), C18(H18A,H18B), C24(H24A,H24B), C30(H30A,H30B),
 C36(H36A,H36B)
3.c Aromatic/amide H refined with riding coordinates:
 C1(H1), C2(H2), C3(H3), C4(H4), C7(H7), C8(H8), C9(H9), C10(H10), C13(H13),
 C14(H14A), C15(H15A), C16(H16), C19(H19A), C20(H20A), C21(H21), C22(H22A),
 C25(H25A), C26(H26A), C27(H27A), C28(H28A), C31(H31), C32(H32), C33(H33),
 C34(H34)
;
_shelx_shelxl_version_number 2014/7
_olex2_submission_special_instructions 'No special instructions were received'

loop_
_space_group_symop_operation_xyz
'x, y, z'
'-x, -y, -z'

loop_
_atom_site_label
_atom_site_type_symbol
_atom_site_fract_x
_atom_site_fract_y
_atom_site_fract_z
_atom_site_U_iso_or_equiv
_atom_site_adp_type
_atom_site_occupancy
_atom_site_site_symmetry_order
_atom_site_calc_flag
_atom_site_refinement_flags_posn
_atom_site_refinement_flags_adp
_atom_site_refinement_flags_occupancy
_atom_site_disorder_assembly
_atom_site_disorder_group
Mo1 Mo 0.68015(3) 0.16986(2) 0.37649(2) 0.02106(8) Uani 1 1 d . . . . .
Mo3 Mo 0.46317(3) 0.16755(2) -0.08759(2) 0.02235(9) Uani 1 1 d . . . . .
Mo4 Mo 0.69779(3) 0.10442(2) 0.01862(2) 0.02309(9) Uani 1 1 d . . . . .
Mo5 Mo 0.33309(3) 0.22376(2) 0.03558(2) 0.02354(9) Uani 1 1 d . . . . .
Mo6 Mo 0.80872(3) 0.10571(2) 0.25484(2) 0.02375(9) Uani 1 1 d . . . . .
Mo7 Mo 0.44345(3) 0.22212(2) 0.27112(2) 0.02348(9) Uani 1 1 d . . . . .
Cu1 Cu 0.77104(4) 0.04973(3) 0.56141(4) 0.03523(14) Uani 1 1 d . . . . .
Cr1 Cr 0.56749(4) 0.16478(3) 0.13842(4) 0.01639(13) Uani 1 1 d . . . . .
O1 O 0.7206(2) 0.08582(16) 0.44006(19) 0.0317(7) Uani 1 1 d . . . . .
O2 O 0.4284(2) 0.25615(15) -0.14082(19) 0.0306(7) Uani 1 1 d . . . . .
O3 O 0.7061(2) 0.25929(16) 0.46233(19) 0.0327(7) Uani 1 1 d . . . . .
O4 O 0.8443(3) 0.02177(18) 0.3125(2) 0.0464(8) Uani 1 1 d . . . . .
O5 O 0.9196(2) 0.15541(19) 0.2651(2) 0.0444(8) Uani 1 1 d . . . . .
O6 O 0.7487(2) 0.03872(15) 0.12092(19) 0.0271(6) Uani 1 1 d . . . . .
O7 O 0.8093(2) 0.15486(17) 0.0314(2) 0.0374(7) Uani 1 1 d . . . . .
O8 O 0.79285(19) 0.19021(15) 0.34977(18) 0.0253(6) Uani 1 1 d . . . . .
O9 O 0.5342(2) 0.14251(14) 0.33500(18) 0.0251(6) Uani 1 1 d . . . . .
O10 O 0.4736(2) 0.30863(17) 0.3614(2) 0.0420(8) Uani 1 1 d . . . . .
O11 O 0.3297(2) 0.17169(17) 0.2533(2) 0.0411(8) Uani 1 1 d . . . . .
O12 O 0.2240(2) 0.16895(16) 0.0246(2) 0.0348(7) Uani 1 1 d . . . . .
O13 O 0.38915(19) 0.29089(14) 0.16502(18) 0.0246(6) Uani 1 1 d . . . . .
O14 O 0.43169(18) 0.13897(14) 0.13392(17) 0.0211(6) Uani 1 1 d . . . . .
H14 H 0.4062 0.0872 0.1206 0.035(13) Uiso 1 1 d R . . . .
O15 O 0.34100(19) 0.13840(15) -0.06844(18) 0.0280(6) Uani 1 1 d . . . . .
H15 H 0.3119 0.0883 -0.0787 0.042 Uiso 1 1 d R . . . .
O16 O 0.4307(2) 0.08189(15) -0.18156(19) 0.0290(7) Uani 1 1 d . . . . .
O17 O 0.6626(2) 0.01996(15) -0.07669(19) 0.0322(7) Uani 1 1 d . . . . .
O18 O 0.6112(2) 0.19171(15) -0.04974(18) 0.0283(6) Uani 1 1 d . . . . .
O22 O 0.70717(18) 0.19119(14) 0.15077(17) 0.0198(6) Uani 1 1 d . . . . .
H22 H 0.7214 0.2418 0.1463 0.030 Uiso 1 1 d R . . . .
O25 O 0.4924(2) 0.24284(15) 0.05159(19) 0.0260(6) Uani 1 1 d . . . . .
H25 H 0.5141 0.2953 0.0618 0.039 Uiso 0.5 1 d R . . A 2
O26 O 0.64110(19) 0.08706(14) 0.22922(17) 0.0197(6) Uani 1 1 d . . . . .
H26 H 0.6092 0.0395 0.2235 0.063(17) Uiso 1 1 d R . . . .
O28 O 0.54518(19) 0.08670(16) 0.02001(18) 0.0263(6) Uani 1 1 d . . . . .
H28 H 0.5366 0.0336 0.0193 0.02(2) Uiso 0.5 1 d R . . B -1
O29 O 0.2912(2) 0.30558(15) -0.0267(2) 0.0310(7) Uani 1 1 d . . . . .
O30 O 0.59365(18) 0.24408(14) 0.25965(17) 0.0178(6) Uani 1 1 d . . . . .
H30 H 0.6030 0.2960 0.2564 0.028(12) Uiso 1 1 d R . . . .
N1 N 0.7649(3) -0.0770(2) 0.5061(3) 0.0421(10) Uani 1 1 d . . . . .
N2 N 0.6628(3) 0.0985(2) 0.6039(3) 0.0432(10) Uani 1 1 d . . . . .
N3 N 0.9151(3) 0.1221(2) 0.6314(3) 0.0434(10) Uani 1 1 d . . . . .
N4 N 0.8237(3) 0.0080(2) 0.6874(3) 0.0476(11) Uani 1 1 d . . . . .
C1 C 0.7171(4) -0.1166(3) 0.4138(3) 0.0455(12) Uani 1 1 d . . . . .
H1 H 0.6917 -0.0830 0.3667 0.055 Uiso 1 1 calc R . . . .
C2 C 0.7040(4) -0.2042(3) 0.3862(4) 0.0590(15) Uani 1 1 d . . . . .
H2 H 0.6713 -0.2299 0.3212 0.071 Uiso 1 1 calc R . . . .
C3 C 0.7402(4) -0.2545(3) 0.4564(4) 0.0688(18) Uani 1 1 d . . . . .
H3 H 0.7287 -0.3145 0.4395 0.083 Uiso 1 1 calc R . . . .
C4 C 0.7928(4) -0.2143(3) 0.5505(4) 0.0661(17) Uani 1 1 d . . . . .
H4 H 0.8204 -0.2468 0.5985 0.079 Uiso 1 1 calc R . . . .
C5 C 0.8050(4) -0.1254(3) 0.5742(3) 0.0503(14) Uani 1 1 d . . . . .
C6 C 0.8661(5) -0.0747(3) 0.6751(3) 0.0692(19) Uani 1 1 d . . . . .
H6A H 0.8638 -0.1085 0.7203 0.083 Uiso 1 1 calc R . . . .
H6B H 0.9380 -0.0631 0.6890 0.083 Uiso 1 1 calc R . . . .
C7 C 0.6024(4) 0.1626(3) 0.5760(4) 0.0584(15) Uani 1 1 d . . . . .
H7 H 0.5983 0.1840 0.5232 0.070 Uiso 1 1 calc R . . . .
C8 C 0.5466(4) 0.1977(4) 0.6212(4) 0.0657(16) Uani 1 1 d . . . . .
H8 H 0.5061 0.2419 0.6000 0.079 Uiso 1 1 calc R . . . .
C9 C 0.5529(5) 0.1652(5) 0.6988(4) 0.0779(19) Uani 1 1 d . . . . .
H9 H 0.5170 0.1882 0.7318 0.093 Uiso 1 1 calc R . . . .
C10 C 0.6103(5) 0.1008(4) 0.7269(4) 0.0667(17) Uani 1 1 d . . . . .
H10 H 0.6129 0.0779 0.7784 0.080 Uiso 1 1 calc R . . . .
C11 C 0.6659(4) 0.0678(3) 0.6797(3) 0.0505(14) Uani 1 1 d . . . . .
C12 C 0.7309(5) -0.0045(3) 0.7052(4) 0.0674(18) Uani 1 1 d . . . . .
H12A H 0.6900 -0.0590 0.6667 0.081 Uiso 1 1 calc R . . . .
H12B H 0.7540 -0.0067 0.7725 0.081 Uiso 1 1 calc R . . . .
C13 C 0.9642(4) 0.1631(3) 0.5932(4) 0.0582(15) Uani 1 1 d . . . . .
H13 H 0.9292 0.1666 0.5285 0.070 Uiso 1 1 calc R . . . .
C14 C 1.0649(4) 0.2004(4) 0.6466(5) 0.0728(18) Uani 1 1 d . . . . .
H14A H 1.0969 0.2291 0.6180 0.087 Uiso 1 1 calc R . . . .
C15 C 1.1179(5) 0.1954(4) 0.7405(5) 0.0768(19) Uani 1 1 d . . . . .
H15A H 1.1862 0.2204 0.7771 0.092 Uiso 1 1 calc R . . . .
C16 C 1.0679(4) 0.1520(3) 0.7813(4) 0.0673(17) Uani 1 1 d . . . . .
H16 H 1.1024 0.1468 0.8455 0.081 Uiso 1 1 calc R . . . .
C17 C 0.9676(4) 0.1175(3) 0.7251(4) 0.0495(13) Uani 1 1 d . . . . .
C18 C 0.9038(4) 0.0739(3) 0.7633(3) 0.0567(15) Uani 1 1 d . . . . .
H18A H 0.9490 0.0469 0.8158 0.068 Uiso 1 1 calc R . . . .
H18B H 0.8711 0.1170 0.7884 0.068 Uiso 1 1 calc R . . . .
Mo2 Mo 0.73462(2) 0.44954(2) 0.13370(3) 0.02275(9) Uani 1 1 d . . . . .
Mo8 Mo 0.58509(3) 0.50081(2) 0.23229(2) 0.02422(9) Uani 1 1 d . . . . .
Mo9 Mo 0.34042(3) 0.54864(2) 0.09725(3) 0.02582(9) Uani 1 1 d . . . . .
Cu2 Cu 1.00653(4) 0.53214(3) 0.24559(3) 0.02515(12) Uani 1 1 d . . . . .
Cr2 Cr 0.5000 0.5000 0.0000 0.01754(19) Uani 1 2 d S T P . .
O19 O 0.56815(19) 0.42222(14) 0.09093(18) 0.0236(6) Uani 1 1 d . . . . .
H19 H 0.5447 0.3697 0.0763 0.035 Uiso 0.5 1 d R . . C 1
O20 O 0.50318(18) 0.57565(14) 0.11407(17) 0.0197(6) Uani 1 1 d . . . . .
H20 H 0.5179 0.6289 0.1196 0.037(13) Uiso 1 1 d R . . . .
O21 O 0.85656(19) 0.50394(15) 0.16766(19) 0.0285(6) Uani 1 1 d . . . . .
O23 O 0.5922(2) 0.58595(15) 0.3161(2) 0.0356(7) Uani 1 1 d . . . . .
O24 O 0.6200(2) 0.41575(15) 0.2910(2) 0.0306(7) Uani 1 1 d . . . . .
O27 O 0.64455(18) 0.53475(14) 0.02766(18) 0.0203(6) Uani 1 1 d . . . . .
H27 H 0.6617 0.5881 0.0368 0.023(11) Uiso 1 1 d R . . . .
O31 O 0.7627(2) 0.36445(15) 0.1919(2) 0.0308(7) Uani 1 1 d . . . . .
O32 O 0.2283(2) 0.49106(18) 0.0733(2) 0.0425(8) Uani 1 1 d . . . . .
O33 O 0.7016(2) 0.38881(15) 0.00754(19) 0.0294(7) Uani 1 1 d . . . . .
O34 O 0.3611(2) 0.63060(18) 0.1887(2) 0.0455(8) Uani 1 1 d . . . . .
O35 O 0.7072(2) 0.53181(14) 0.22208(19) 0.0274(6) Uani 1 1 d . . . . .
O36 O 0.43150(19) 0.46537(15) 0.17204(18) 0.0261(6) Uani 1 1 d . . . . .
H36 H 0.4142 0.4143 0.1729 0.039 Uiso 1 1 d R . . . .
N5 N 1.0480(2) 0.40999(19) 0.2194(2) 0.0301(8) Uani 1 1 d . . . . .
N6 N 1.0234(3) 0.62601(19) 0.1769(2) 0.0305(8) Uani 1 1 d . . . . .
N7 N 1.0155(3) 0.56876(19) 0.3810(2) 0.0275(8) Uani 1 1 d . . . . .
N8 N 1.1632(2) 0.56061(18) 0.3216(2) 0.0271(8) Uani 1 1 d . . . . .
C19 C 0.9906(3) 0.3325(2) 0.1861(3) 0.0333(10) Uani 1 1 d . . . . .
H19A H 0.9209 0.3303 0.1717 0.040 Uiso 1 1 calc R . . . .
C20 C 1.0304(3) 0.2569(2) 0.1726(3) 0.0315(10) Uani 1 1 d . . . . .
H20A H 0.9884 0.2044 0.1498 0.038 Uiso 1 1 calc R . . . .
C21 C 1.1322(3) 0.2592(2) 0.1928(3) 0.0368(11) Uani 1 1 d . . . . .
H21 H 1.1602 0.2083 0.1829 0.044 Uiso 1 1 calc R . . . .
C22 C 1.1937(3) 0.3376(2) 0.2281(3) 0.0348(10) Uani 1 1 d . . . . .
H22A H 1.2637 0.3404 0.2433 0.042 Uiso 1 1 calc R . . . .
C23 C 1.1490(3) 0.4112(2) 0.2401(3) 0.0283(9) Uani 1 1 d . . . . .
C24 C 1.2098(3) 0.4991(2) 0.2739(3) 0.0327(10) Uani 1 1 d . . . . .
H24A H 1.2812 0.4953 0.3189 0.039 Uiso 1 1 calc R . . . .
H24B H 1.2096 0.5200 0.2194 0.039 Uiso 1 1 calc R . . . .
C25 C 0.9546(4) 0.6396(3) 0.0910(3) 0.0448(12) Uani 1 1 d . . . . .
H25A H 0.8867 0.6137 0.0643 0.054 Uiso 1 1 calc R . . . .
C26 C 0.9812(4) 0.6904(3) 0.0409(4) 0.0609(16) Uani 1 1 d . . . . .
H26A H 0.9316 0.7001 -0.0181 0.073 Uiso 1 1 calc R . . . .
C27 C 1.0830(4) 0.7272(3) 0.0795(4) 0.0513(14) Uani 1 1 d . . . . .
H27A H 1.1033 0.7598 0.0454 0.062 Uiso 1 1 calc R . . . .
C28 C 1.1539(4) 0.7147(2) 0.1691(3) 0.0378(11) Uani 1 1 d . . . . .
H28A H 1.2225 0.7392 0.1967 0.045 Uiso 1 1 calc R . . . .
C29 C 1.1212(3) 0.6654(2) 0.2166(3) 0.0277(9) Uani 1 1 d . . . . .
C30 C 1.1880(3) 0.6505(2) 0.3162(3) 0.0337(10) Uani 1 1 d . . . . .
H30A H 1.2606 0.6604 0.3316 0.040 Uiso 1 1 calc R . . . .
H30B H 1.1758 0.6906 0.3626 0.040 Uiso 1 1 calc R . . . .
C31 C 0.9394(3) 0.5891(3) 0.4040(3) 0.0374(11) Uani 1 1 d . . . . .
H31 H 0.8715 0.5831 0.3553 0.045 Uiso 1 1 calc R . . . .
C32 C 0.9588(4) 0.6189(3) 0.4984(3) 0.0448(12) Uani 1 1 d . . . . .
H32 H 0.9044 0.6316 0.5126 0.054 Uiso 1 1 calc R . . . .
C33 C 1.1381(4) 0.6086(2) 0.5481(3) 0.0387(11) Uani 1 1 d . . . . .
H33 H 1.2064 0.6145 0.5960 0.046 Uiso 1 1 calc R . . . .
C34 C 1.0588(4) 0.6297(3) 0.5706(3) 0.0452(13) Uani 1 1 d . . . . .
H34 H 1.0731 0.6509 0.6341 0.054 Uiso 1 1 calc R . . . .
C35 C 1.1134(3) 0.5784(2) 0.4522(3) 0.0301(10) Uani 1 1 d . . . . .
C36 C 1.1931(3) 0.5494(2) 0.4210(3) 0.0330(10) Uani 1 1 d . . . . .
H36A H 1.2596 0.5827 0.4642 0.040 Uiso 1 1 calc R . . . .
H36B H 1.2005 0.4889 0.4246 0.040 Uiso 1 1 calc R . . . .
O1W O 0.1076(4) 0.0335(3) 0.0618(4) 0.149(2) Uani 1 1 d . . . . .
H1WA H 0.0483 0.0505 0.0484 0.223 Uiso 1 1 d R . . . .
H1WB H 0.1401 0.0648 0.0426 0.223 Uiso 1 1 d R . . . .
O2W O 0.6326(10) 0.5971(7) 0.5328(8) 0.158(5) Uani 0.5 1 d . . . D 1
H2WA H 0.5770 0.5672 0.5211 0.236 Uiso 0.5 1 d R . . D 1
H2WB H 0.6655 0.5675 0.5079 0.236 Uiso 0.5 1 d R . . D 1
O3W O 0.5535(9) 0.4164(10) 0.5539(11) 0.263(10) Uani 0.5 1 d . . . E 1
H3WA H 0.5442 0.3788 0.5050 0.394 Uiso 0.5 1 d R . . E 1
H3WB H 0.5810 0.3946 0.6042 0.394 Uiso 0.5 1 d R . . E 1

loop_
_atom_site_aniso_label
_atom_site_aniso_U_11
_atom_site_aniso_U_22
_atom_site_aniso_U_33
_atom_site_aniso_U_23
_atom_site_aniso_U_13
_atom_site_aniso_U_12
Mo1 0.02470(19) 0.02261(17) 0.01328(18) 0.00573(13) 0.00565(15) 0.00335(13)
Mo3 0.0322(2) 0.01470(16) 0.01442(19) 0.00407(12) 0.00537(15) -0.00063(14)
Mo4 0.0269(2) 0.01937(17) 0.0235(2) 0.00195(13) 0.01299(16) -0.00275(14)
Mo5 0.01905(19) 0.02018(17) 0.0275(2) 0.00969(14) 0.00566(15) 0.00103(13)
Mo6 0.02080(19) 0.02859(18) 0.0210(2) 0.00924(14) 0.00709(15) 0.00770(14)
Mo7 0.0237(2) 0.02586(18) 0.0242(2) 0.00693(14) 0.01306(16) 0.00471(14)
Cu1 0.0507(4) 0.0283(3) 0.0215(3) 0.0119(2) 0.0095(3) 0.0069(2)
Cr1 0.0169(3) 0.0180(3) 0.0130(3) 0.0051(2) 0.0049(3) 0.0036(2)
O1 0.0368(18) 0.0383(15) 0.0223(16) 0.0186(12) 0.0110(14) 0.0104(13)
O2 0.0370(17) 0.0248(14) 0.0266(17) 0.0106(11) 0.0099(14) 0.0020(12)
O3 0.0386(18) 0.0332(15) 0.0222(16) 0.0013(12) 0.0119(14) 0.0000(13)
O4 0.057(2) 0.0504(18) 0.039(2) 0.0250(15) 0.0219(17) 0.0324(16)
O5 0.0236(17) 0.069(2) 0.038(2) 0.0093(15) 0.0119(15) 0.0011(15)
O6 0.0323(16) 0.0266(14) 0.0275(17) 0.0095(11) 0.0164(13) 0.0103(12)
O7 0.0298(17) 0.0431(16) 0.0372(19) 0.0098(13) 0.0135(15) -0.0081(13)
O8 0.0234(15) 0.0302(14) 0.0170(15) 0.0036(11) 0.0050(12) 0.0001(11)
O9 0.0288(16) 0.0248(13) 0.0238(16) 0.0095(11) 0.0123(13) 0.0031(11)
O10 0.055(2) 0.0407(17) 0.0352(19) 0.0027(14) 0.0257(17) 0.0119(15)
O11 0.0303(18) 0.0474(17) 0.057(2) 0.0238(15) 0.0250(16) 0.0094(14)
O12 0.0246(16) 0.0389(16) 0.0352(18) 0.0108(13) 0.0078(14) -0.0045(12)
O13 0.0213(15) 0.0229(13) 0.0286(16) 0.0055(11) 0.0103(13) 0.0058(11)
O14 0.0195(14) 0.0190(14) 0.0225(15) 0.0045(10) 0.0075(12) 0.0006(11)
O15 0.0253(16) 0.0255(14) 0.0276(17) 0.0069(11) 0.0069(13) -0.0035(11)
O16 0.0357(17) 0.0227(13) 0.0221(16) -0.0003(11) 0.0094(13) -0.0045(12)
O17 0.0386(18) 0.0301(15) 0.0274(17) 0.0028(12) 0.0157(14) -0.0010(12)
O18 0.0286(16) 0.0309(14) 0.0226(16) 0.0056(11) 0.0094(13) -0.0014(12)
O22 0.0202(14) 0.0165(12) 0.0234(15) 0.0073(10) 0.0093(12) 0.0018(10)
O25 0.0251(15) 0.0341(14) 0.0241(16) 0.0166(12) 0.0117(13) 0.0115(12)
O26 0.0236(15) 0.0149(13) 0.0193(15) 0.0048(10) 0.0083(12) 0.0006(11)
O28 0.0220(15) 0.0345(16) 0.0192(16) 0.0001(11) 0.0082(12) 0.0026(11)
O29 0.0271(16) 0.0267(14) 0.0356(18) 0.0110(12) 0.0096(14) 0.0044(12)
O30 0.0227(14) 0.0143(13) 0.0168(14) 0.0055(10) 0.0086(12) 0.0022(10)
N1 0.051(3) 0.0324(19) 0.028(2) 0.0069(16) 0.0048(19) 0.0061(17)
N2 0.052(3) 0.049(2) 0.036(2) 0.0158(18) 0.024(2) -0.0011(19)
N3 0.046(3) 0.043(2) 0.029(2) 0.0147(17) 0.0044(19) 0.0047(18)
N4 0.073(3) 0.0278(19) 0.024(2) 0.0096(16) 0.006(2) 0.0074(19)
C1 0.049(3) 0.043(3) 0.029(3) 0.004(2) 0.006(2) 0.009(2)
C2 0.051(3) 0.051(3) 0.042(3) -0.012(2) -0.001(3) 0.006(2)
C3 0.067(4) 0.037(3) 0.064(4) -0.004(3) 0.001(3) 0.006(3)
C4 0.085(4) 0.032(3) 0.052(4) 0.012(2) 0.004(3) 0.007(3)
C5 0.064(4) 0.029(2) 0.036(3) 0.006(2) 0.003(3) 0.003(2)
C6 0.109(5) 0.033(3) 0.031(3) 0.012(2) -0.001(3) 0.019(3)
C7 0.059(4) 0.084(4) 0.054(4) 0.032(3) 0.038(3) 0.019(3)
C8 0.057(4) 0.099(4) 0.062(4) 0.021(3) 0.043(3) 0.020(3)
C9 0.062(4) 0.129(6) 0.056(4) 0.011(4) 0.041(4) -0.001(4)
C10 0.082(5) 0.086(4) 0.048(4) 0.020(3) 0.043(4) -0.005(4)
C11 0.064(4) 0.058(3) 0.029(3) 0.013(2) 0.020(3) -0.012(3)
C12 0.112(5) 0.053(3) 0.035(3) 0.013(2) 0.031(3) -0.021(3)
C13 0.044(3) 0.072(4) 0.051(4) 0.028(3) 0.010(3) 0.007(3)
C14 0.045(4) 0.084(4) 0.079(5) 0.036(3) 0.012(3) -0.001(3)
C15 0.044(4) 0.085(4) 0.073(5) 0.012(4) 0.004(3) 0.001(3)
C16 0.059(4) 0.072(4) 0.036(3) 0.001(3) -0.006(3) 0.007(3)
C17 0.057(3) 0.035(3) 0.037(3) 0.007(2) 0.005(3) 0.008(2)
C18 0.080(4) 0.040(3) 0.027(3) 0.006(2) 0.004(3) 0.007(3)
Mo2 0.01372(18) 0.01939(17) 0.0297(2) 0.00958(14) 0.00355(15) 0.00320(13)
Mo8 0.0277(2) 0.01689(16) 0.0219(2) 0.00349(13) 0.00614(16) 0.00196(13)
Mo9 0.01905(19) 0.02887(18) 0.0284(2) 0.00082(14) 0.01134(16) 0.00418(14)
Cu2 0.0177(3) 0.0280(2) 0.0265(3) 0.0052(2) 0.0074(2) 0.00084(19)
Cr2 0.0163(4) 0.0138(4) 0.0242(5) 0.0070(3) 0.0095(4) 0.0043(3)
O19 0.0229(15) 0.0193(13) 0.0281(16) 0.0102(11) 0.0093(13) 0.0056(11)
O20 0.0189(14) 0.0144(13) 0.0244(15) 0.0056(10) 0.0080(12) 0.0028(10)
O21 0.0182(15) 0.0313(14) 0.0337(18) 0.0086(12) 0.0090(13) 0.0027(11)
O23 0.0382(18) 0.0261(14) 0.0308(18) -0.0038(12) 0.0087(14) -0.0018(12)
O24 0.0310(17) 0.0280(14) 0.0334(18) 0.0130(12) 0.0130(14) 0.0011(12)
O27 0.0168(14) 0.0149(13) 0.0273(16) 0.0060(10) 0.0078(12) 0.0028(10)
O31 0.0231(16) 0.0249(14) 0.0416(19) 0.0143(12) 0.0097(14) 0.0066(11)
O32 0.0264(17) 0.0597(19) 0.040(2) 0.0030(15) 0.0170(15) -0.0034(14)
O33 0.0226(16) 0.0268(14) 0.0333(18) 0.0056(12) 0.0077(13) 0.0109(11)
O34 0.0385(19) 0.0482(18) 0.040(2) -0.0060(14) 0.0133(16) 0.0147(14)
O35 0.0247(15) 0.0205(13) 0.0343(17) 0.0059(11) 0.0111(13) 0.0003(11)
O36 0.0252(15) 0.0227(13) 0.0284(17) 0.0060(11) 0.0104(13) -0.0032(11)
N5 0.0211(19) 0.0329(18) 0.035(2) 0.0038(15) 0.0131(17) 0.0034(14)
N6 0.025(2) 0.0358(19) 0.026(2) 0.0090(15) 0.0078(16) -0.0024(15)
N7 0.025(2) 0.0289(17) 0.026(2) 0.0042(14) 0.0104(16) 0.0000(14)
N8 0.0229(19) 0.0283(17) 0.027(2) 0.0055(14) 0.0089(16) 0.0003(14)
C19 0.024(2) 0.034(2) 0.039(3) 0.0042(19) 0.013(2) -0.0006(18)
C20 0.031(3) 0.028(2) 0.036(3) 0.0058(18) 0.015(2) 0.0011(18)
C21 0.037(3) 0.031(2) 0.042(3) 0.0099(19) 0.016(2) 0.0157(19)
C22 0.020(2) 0.042(2) 0.040(3) 0.010(2) 0.010(2) 0.0084(19)
C23 0.027(2) 0.032(2) 0.029(2) 0.0061(17) 0.015(2) 0.0055(18)
C24 0.021(2) 0.035(2) 0.043(3) 0.0042(19) 0.017(2) 0.0039(18)
C25 0.033(3) 0.056(3) 0.032(3) 0.014(2) 0.002(2) -0.010(2)
C26 0.062(4) 0.074(4) 0.033(3) 0.026(3) 0.005(3) -0.016(3)
C27 0.066(4) 0.052(3) 0.044(3) 0.015(2) 0.031(3) -0.013(3)
C28 0.038(3) 0.034(2) 0.043(3) 0.004(2) 0.022(2) -0.005(2)
C29 0.025(2) 0.026(2) 0.031(3) 0.0013(17) 0.014(2) -0.0011(17)
C30 0.024(2) 0.032(2) 0.038(3) 0.0035(19) 0.009(2) -0.0067(18)
C31 0.027(3) 0.048(3) 0.032(3) 0.007(2) 0.009(2) 0.000(2)
C32 0.043(3) 0.060(3) 0.039(3) 0.003(2) 0.027(3) 0.003(2)
C33 0.040(3) 0.041(2) 0.025(3) 0.0098(19) 0.006(2) -0.006(2)
C34 0.058(3) 0.045(3) 0.030(3) 0.000(2) 0.020(3) -0.008(2)
C35 0.024(2) 0.031(2) 0.031(3) 0.0104(18) 0.008(2) -0.0007(17)
C36 0.019(2) 0.035(2) 0.032(3) 0.0066(18) 0.0009(19) -0.0003(17)
O1W 0.081(4) 0.177(5) 0.167(6) 0.089(4) 0.023(4) -0.024(3)
O2W 0.177(12) 0.199(11) 0.108(9) 0.048(8) 0.063(9) 0.121(10)
O3W 0.082(9) 0.311(18) 0.239(18) -0.170(15) 0.012(11) -0.019(10)

loop_
_atom_type_symbol
_atom_type_description
_atom_type_scat_dispersion_real
_atom_type_scat_dispersion_imag
_atom_type_scat_source
C C 0.0033 0.0016 'International Tables Vol C Tables 4.2.6.8 and 6.1.1.4'
H H 0.0000 0.0000 'International Tables Vol C Tables 4.2.6.8 and 6.1.1.4'
Cr Cr 0.3209 0.6236 'International Tables Vol C Tables 4.2.6.8 and 6.1.1.4'
Cu Cu 0.3201 1.2651 'International Tables Vol C Tables 4.2.6.8 and 6.1.1.4'
Mo Mo -1.6832 0.6857 'International Tables Vol C Tables 4.2.6.8 and 6.1.1.4'
N N 0.0061 0.0033 'International Tables Vol C Tables 4.2.6.8 and 6.1.1.4'
O O 0.0106 0.0060 'International Tables Vol C Tables 4.2.6.8 and 6.1.1.4'

loop_
_geom_angle_atom_site_label_1
_geom_angle_atom_site_label_2
_geom_angle_atom_site_label_3
_geom_angle
_geom_angle_site_symmetry_1
_geom_angle_site_symmetry_3
O1 Mo1 O8 100.52(12) . .
O1 Mo1 O9 95.93(12) . .
O1 Mo1 O26 95.30(11) . .
O1 Mo1 O30 162.20(11) . .
O3 Mo1 O1 104.70(13) . .
O3 Mo1 O8 98.38(12) . .
O3 Mo1 O9 100.10(12) . .
O3 Mo1 O26 159.26(11) . .
O3 Mo1 O30 90.94(11) . .
O8 Mo1 O9 151.20(11) . .
O8 Mo1 O26 72.16(9) . .
O8 Mo1 O30 85.23(10) . .
O9 Mo1 O26 82.97(10) . .
O9 Mo1 O30 72.61(9) . .
O30 Mo1 O26 70.24(8) . .
O2 Mo3 O15 101.38(12) . .
O2 Mo3 O18 94.65(12) . .
O2 Mo3 O25 91.41(11) . .
O2 Mo3 O28 161.09(11) . .
O15 Mo3 O25 73.51(10) . .
O15 Mo3 O28 85.77(10) . .
O16 Mo3 O2 104.85(13) . .
O16 Mo3 O15 93.76(11) . .
O16 Mo3 O18 99.56(12) . .
O16 Mo3 O25 161.21(10) . .
O16 Mo3 O28 91.98(11) . .
O18 Mo3 O15 155.80(11) . .
O18 Mo3 O25 88.21(10) . .
O18 Mo3 O28 73.74(10) . .
O25 Mo3 O28 73.68(9) . .
O6 Mo4 O18 152.68(11) . .
O6 Mo4 O22 73.35(9) . .
O6 Mo4 O28 85.99(10) . .
O7 Mo4 O6 101.98(13) . .
O7 Mo4 O17 104.91(13) . .
O7 Mo4 O18 93.36(12) . .
O7 Mo4 O22 92.53(12) . .
O7 Mo4 O28 159.48(12) . .
O17 Mo4 O6 98.07(12) . .
O17 Mo4 O18 99.65(12) . .
O17 Mo4 O22 161.96(11) . .
O17 Mo4 O28 92.45(11) . .
O18 Mo4 O22 83.61(10) . .
O18 Mo4 O28 72.65(10) . .
O28 Mo4 O22 71.45(9) . .
O12 Mo5 O13 101.63(12) . .
O12 Mo5 O14 90.16(11) . .
O12 Mo5 O15 93.54(12) . .
O12 Mo5 O25 157.42(11) . .
O12 Mo5 O29 105.63(13) . .
O13 Mo5 O14 73.57(9) . .
O13 Mo5 O15 153.38(11) . .
O13 Mo5 O25 86.05(10) . .
O15 Mo5 O14 84.75(10) . .
O15 Mo5 O25 72.29(10) . .
O25 Mo5 O14 71.49(9) . .
O29 Mo5 O13 98.79(11) . .
O29 Mo5 O14 163.70(11) . .
O29 Mo5 O15 97.98(12) . .
O29 Mo5 O25 93.94(11) . .
O4 Mo6 O5 105.89(16) . .
O4 Mo6 O6 97.85(13) . .
O4 Mo6 O8 101.67(13) . .
O4 Mo6 O22 160.58(12) . .
O4 Mo6 O26 94.12(13) . .
O5 Mo6 O6 100.67(13) . .
O5 Mo6 O8 97.39(13) . .
O5 Mo6 O22 92.11(12) . .
O5 Mo6 O26 158.94(12) . .
O6 Mo6 O22 71.14(9) . .
O6 Mo6 O26 82.64(10) . .
O8 Mo6 O6 148.57(11) . .
O8 Mo6 O22 82.75(9) . .
O8 Mo6 O26 71.66(9) . .
O26 Mo6 O22 69.09(8) . .
O9 Mo7 O13 150.06(11) . .
O9 Mo7 O14 84.83(10) . .
O9 Mo7 O30 72.10(9) . .
O10 Mo7 O9 102.41(13) . .
O10 Mo7 O11 105.88(15) . .
O10 Mo7 O13 95.00(12) . .
O10 Mo7 O14 159.84(12) . .
O10 Mo7 O30 94.60(12) . .
O11 Mo7 O9 98.94(12) . .
O11 Mo7 O13 99.46(12) . .
O11 Mo7 O14 91.29(12) . .
O11 Mo7 O30 159.11(12) . .
O13 Mo7 O14 71.36(9) . .
O13 Mo7 O30 82.48(9) . .
O14 Mo7 O30 69.47(8) . .
O1 Cu1 N1 94.89(13) . .
O1 Cu1 N2 98.87(14) . .
O1 Cu1 N3 98.82(13) . .
O1 Cu1 N4 178.31(12) . .
N1 Cu1 N2 123.37(15) . .
N1 Cu1 N3 117.45(15) . .
N3 Cu1 N2 114.15(15) . .
N4 Cu1 N1 83.42(14) . .
N4 Cu1 N2 82.02(17) . .
N4 Cu1 N3 82.08(16) . .
O14 Cr1 O22 176.81(10) . .
O14 Cr1 O26 95.58(10) . .
O14 Cr1 O30 82.37(10) . .
O22 Cr1 O26 82.14(10) . .
O22 Cr1 O30 95.07(10) . .
O25 Cr1 O14 82.95(10) . .
O25 Cr1 O22 99.27(10) . .
O25 Cr1 O26 178.00(11) . .
O25 Cr1 O30 96.27(10) . .
O28 Cr1 O14 98.87(10) . .
O28 Cr1 O22 83.66(10) . .
O28 Cr1 O25 84.36(11) . .
O28 Cr1 O26 97.23(10) . .
O28 Cr1 O30 178.67(10) . .
O30 Cr1 O26 82.17(10) . .
Mo1 O1 Cu1 147.44(16) . .
Mo4 O6 Mo6 116.79(11) . .
Mo1 O8 Mo6 118.77(12) . .
Mo7 O9 Mo1 117.31(11) . .
Mo5 O13 Mo7 115.44(11) . .
Mo5 O14 Mo7 95.18(9) . .
Mo5 O14 H14 115.2 . .
Mo7 O14 H14 117.0 . .
Cr1 O14 Mo5 102.25(10) . .
Cr1 O14 Mo7 104.46(10) . .
Cr1 O14 H14 119.2 . .
Mo3 O15 Mo5 112.60(11) . .
Mo3 O15 H15 125.8 . .
Mo5 O15 H15 115.4 . .
Mo3 O18 Mo4 113.74(11) . .
Mo4 O22 Mo6 94.06(8) . .
Mo4 O22 H22 105.9 . .
Mo6 O22 H22 129.8 . .
Cr1 O22 Mo4 101.82(10) . .
Cr1 O22 Mo6 104.14(10) . .
Cr1 O22 H22 115.6 . .
Mo3 O25 Mo5 97.85(10) . .
Mo3 O25 H25 115.5 . .
Mo5 O25 H25 112.6 . .
Cr1 O25 Mo3 101.48(11) . .
Cr1 O25 Mo5 103.31(11) . .
Cr1 O25 H25 122.6 . .
H25 O25 Mo3 115.5 . .
H25 O25 Mo5 112.6 . .
H25 O25 Cr1 122.6 . .
H25 O25 H25 0.0 . .
Mo1 O26 H26 108.7 . .
Mo6 O26 Mo1 92.34(8) . .
Mo6 O26 H26 124.9 . .
Cr1 O26 Mo1 102.90(10) . .
Cr1 O26 Mo6 104.63(10) . .
Cr1 O26 H26 118.4 . .
Mo3 O28 Mo4 96.42(10) . .
Mo3 O28 H28 132.2 . .
Mo4 O28 H28 103.9 . .
Cr1 O28 Mo3 100.44(11) . .
Cr1 O28 Mo4 103.06(11) . .
Cr1 O28 H28 115.9 . .
Mo1 O30 Mo7 92.39(8) . .
Mo1 O30 H30 131.1 . .
Mo7 O30 H30 109.1 . .
Cr1 O30 Mo1 104.69(10) . .
Cr1 O30 Mo7 103.67(10) . .
Cr1 O30 H30 111.5 . .
C1 N1 Cu1 127.7(3) . .
C1 N1 C5 118.8(4) . .
C5 N1 Cu1 113.0(3) . .
C7 N2 Cu1 130.1(3) . .
C11 N2 Cu1 112.5(3) . .
C11 N2 C7 116.8(4) . .
C13 N3 Cu1 128.2(3) . .
C13 N3 C17 118.0(4) . .
C17 N3 Cu1 113.4(3) . .
C6 N4 Cu1 107.4(3) . .
C6 N4 C12 111.4(4) . .
C12 N4 Cu1 106.0(3) . .
C18 N4 Cu1 108.6(3) . .
C18 N4 C6 111.4(4) . .
C18 N4 C12 111.8(4) . .
N1 C1 H1 118.8 . .
N1 C1 C2 122.4(5) . .
C2 C1 H1 118.8 . .
C1 C2 H2 120.5 . .
C1 C2 C3 118.9(5) . .
C3 C2 H2 120.5 . .
C2 C3 H3 120.6 . .
C4 C3 C2 118.8(5) . .
C4 C3 H3 120.6 . .
C3 C4 H4 120.2 . .
C3 C4 C5 119.7(5) . .
C5 C4 H4 120.2 . .
N1 C5 C4 121.2(4) . .
N1 C5 C6 114.8(4) . .
C4 C5 C6 123.9(4) . .
N4 C6 C5 110.8(4) . .
N4 C6 H6A 109.5 . .
N4 C6 H6B 109.5 . .
C5 C6 H6A 109.5 . .
C5 C6 H6B 109.5 . .
H6A C6 H6B 108.1 . .
N2 C7 H7 118.1 . .
N2 C7 C8 123.7(5) . .
C8 C7 H7 118.1 . .
C7 C8 H8 121.2 . .
C7 C8 C9 117.6(6) . .
C9 C8 H8 121.2 . .
C8 C9 H9 120.0 . .
C10 C9 C8 120.0(6) . .
C10 C9 H9 120.0 . .
C9 C10 H10 119.8 . .
C9 C10 C11 120.3(5) . .
C11 C10 H10 119.8 . .
N2 C11 C10 121.5(5) . .
N2 C11 C12 114.4(5) . .
C10 C11 C12 124.1(5) . .
N4 C12 H12A 109.6 . .
N4 C12 H12B 109.6 . .
C11 C12 N4 110.3(4) . .
C11 C12 H12A 109.6 . .
C11 C12 H12B 109.6 . .
H12A C12 H12B 108.1 . .
N3 C13 H13 119.0 . .
N3 C13 C14 121.9(5) . .
C14 C13 H13 119.0 . .
C13 C14 H14A 119.9 . .
C15 C14 C13 120.2(6) . .
C15 C14 H14A 119.9 . .
C14 C15 H15A 120.7 . .
C14 C15 C16 118.6(5) . .
C16 C15 H15A 120.7 . .
C15 C16 H16 120.7 . .
C17 C16 C15 118.5(5) . .
C17 C16 H16 120.7 . .
N3 C17 C16 122.8(5) . .
N3 C17 C18 114.2(4) . .
C16 C17 C18 123.0(5) . .
N4 C18 C17 111.1(4) . .
N4 C18 H18A 109.4 . .
N4 C18 H18B 109.4 . .
C17 C18 H18A 109.4 . .
C17 C18 H18B 109.4 . .
H18A C18 H18B 108.0 . .
O19 Mo2 O27 71.32(9) . .
O21 Mo2 O19 162.25(10) . .
O21 Mo2 O27 94.87(10) . .
O21 Mo2 O33 100.92(12) . .
O21 Mo2 O35 93.54(11) . .
O31 Mo2 O19 91.21(11) . .
O31 Mo2 O21 103.86(12) . .
O31 Mo2 O27 160.53(10) . .
O31 Mo2 O33 98.64(12) . .
O31 Mo2 O35 100.87(12) . .
O33 Mo2 O19 85.75(10) . .
O33 Mo2 O27 72.24(9) . .
O33 Mo2 O35 152.12(11) . .
O35 Mo2 O19 74.16(10) . .
O35 Mo2 O27 82.96(10) . .
O20 Mo8 O19 71.38(8) . .
O23 Mo8 O19 160.76(11) . .
O23 Mo8 O20 90.59(11) . .
O23 Mo8 O24 105.69(13) . .
O23 Mo8 O35 99.85(12) . .
O23 Mo8 O36 97.98(12) . .
O24 Mo8 O19 93.33(11) . .
O24 Mo8 O20 160.38(11) . .
O24 Mo8 O35 101.61(12) . .
O24 Mo8 O36 95.37(11) . .
O35 Mo8 O19 72.88(10) . .
O35 Mo8 O20 85.91(10) . .
O35 Mo8 O36 150.96(11) . .
O36 Mo8 O19 82.84(10) . .
O36 Mo8 O20 71.13(9) . .
O20 Mo9 O27 70.24(8) . 2_665
O32 Mo9 O20 158.77(12) . .
O32 Mo9 O27 93.47(11) . 2_665
O32 Mo9 O33 103.00(13) . 2_665
O32 Mo9 O36 94.26(12) . .
O33 Mo9 O20 85.09(10) 2_665 .
O33 Mo9 O27 71.48(9) 2_665 2_665
O33 Mo9 O36 149.28(11) 2_665 .
O34 Mo9 O20 92.36(12) . .
O34 Mo9 O27 160.87(12) . 2_665
O34 Mo9 O32 105.26(15) . .
O34 Mo9 O33 99.96(13) . 2_665
O34 Mo9 O36 99.71(13) . .
O36 Mo9 O20 70.74(9) . .
O36 Mo9 O27 82.40(9) . 2_665
O21 Cu2 N5 97.56(11) . .
O21 Cu2 N6 96.64(12) . .
O21 Cu2 N7 100.31(12) . .
O21 Cu2 N8 177.65(13) . .
N5 Cu2 N7 114.43(13) . .
N6 Cu2 N5 120.89(14) . .
N6 Cu2 N7 118.77(12) . .
N8 Cu2 N5 81.57(12) . .
N8 Cu2 N6 81.99(13) . .
N8 Cu2 N7 82.04(13) . .
O19 Cr2 O19 180.0 . 2_665
O19 Cr2 O27 97.39(10) 2_665 .
O19 Cr2 O27 82.61(10) . .
O19 Cr2 O27 97.38(10) . 2_665
O19 Cr2 O27 82.61(10) 2_665 2_665
O20 Cr2 O19 95.95(10) 2_665 .
O20 Cr2 O19 95.94(10) . 2_665
O20 Cr2 O19 84.05(10) . .
O20 Cr2 O19 84.06(10) 2_665 2_665
O20 Cr2 O20 180.0 2_665 .
O20 Cr2 O27 96.91(10) 2_665 2_665
O20 Cr2 O27 83.09(10) 2_665 .
O20 Cr2 O27 96.91(10) . .
O20 Cr2 O27 83.09(10) . 2_665
O27 Cr2 O27 180.0 2_665 .
Mo2 O19 Mo8 92.51(9) . .
Mo2 O19 H19 116.1 . .
Mo8 O19 H19 118.0 . .
Cr2 O19 Mo2 104.39(10) . .
Cr2 O19 Mo8 101.88(10) . .
Cr2 O19 H19 119.7 . .
Mo8 O20 Mo9 97.49(9) . .
Mo8 O20 H20 123.7 . .
Mo9 O20 H20 110.5 . .
Cr2 O20 Mo8 102.62(10) . .
Cr2 O20 Mo9 103.68(10) . .
Cr2 O20 H20 115.9 . .
Mo2 O21 Cu2 155.27(16) . .
Mo2 O27 Mo9 93.26(8) . 2_665
Mo2 O27 H27 123.2 . .
Mo9 O27 H27 115.4 2_665 .
Cr2 O27 Mo2 101.68(10) . .
Cr2 O27 Mo9 102.97(10) . 2_665
Cr2 O27 H27 116.3 . .
Mo2 O33 Mo9 119.53(12) . 2_665
Mo8 O35 Mo2 115.14(11) . .
Mo8 O36 Mo9 115.59(11) . .
Mo8 O36 H36 115.5 . .
Mo9 O36 H36 127.9 . .
C19 N5 Cu2 130.1(3) . .
C19 N5 C23 117.3(3) . .
C23 N5 Cu2 112.6(2) . .
C25 N6 Cu2 126.4(3) . .
C25 N6 C29 118.9(3) . .
C29 N6 Cu2 113.5(3) . .
C31 N7 Cu2 128.5(3) . .
C31 N7 C35 118.4(4) . .
C35 N7 Cu2 112.8(3) . .
C24 N8 Cu2 107.1(2) . .
C30 N8 Cu2 107.1(2) . .
C30 N8 C24 110.6(3) . .
C36 N8 Cu2 107.3(2) . .
C36 N8 C24 111.6(3) . .
C36 N8 C30 112.8(3) . .
N5 C19 H19A 118.6 . .
N5 C19 C20 122.8(4) . .
C20 C19 H19A 118.6 . .
C19 C20 H20A 120.4 . .
C21 C20 C19 119.2(4) . .
C21 C20 H20A 120.4 . .
C20 C21 H21 120.2 . .
C20 C21 C22 119.5(4) . .
C22 C21 H21 120.2 . .
C21 C22 H22A 120.8 . .
C23 C22 C21 118.4(4) . .
C23 C22 H22A 120.8 . .
N5 C23 C22 122.7(3) . .
N5 C23 C24 115.8(3) . .
C22 C23 C24 121.4(4) . .
N8 C24 C23 110.0(3) . .
N8 C24 H24A 109.7 . .
N8 C24 H24B 109.7 . .
C23 C24 H24A 109.7 . .
C23 C24 H24B 109.7 . .
H24A C24 H24B 108.2 . .
N6 C25 H25A 119.0 . .
N6 C25 C26 121.9(4) . .
C26 C25 H25A 119.0 . .
C25 C26 H26A 120.4 . .
C25 C26 C27 119.1(5) . .
C27 C26 H26A 120.4 . .
C26 C27 H27A 120.4 . .
C28 C27 C26 119.1(4) . .
C28 C27 H27A 120.4 . .
C27 C28 H28A 120.7 . .
C29 C28 C27 118.7(4) . .
C29 C28 H28A 120.7 . .
N6 C29 C28 122.1(4) . .
N6 C29 C30 113.5(3) . .
C28 C29 C30 124.4(4) . .
N8 C30 C29 109.4(3) . .
N8 C30 H30A 109.8 . .
N8 C30 H30B 109.8 . .
C29 C30 H30A 109.8 . .
C29 C30 H30B 109.8 . .
H30A C30 H30B 108.3 . .
N7 C31 H31 119.1 . .
N7 C31 C32 121.9(4) . .
C32 C31 H31 119.1 . .
C31 C32 H32 120.2 . .
C34 C32 C31 119.5(4) . .
C34 C32 H32 120.2 . .
C34 C33 H33 120.8 . .
C34 C33 C35 118.4(4) . .
C35 C33 H33 120.8 . .
C32 C34 C33 119.3(4) . .
C32 C34 H34 120.4 . .
C33 C34 H34 120.4 . .
N7 C35 C33 122.5(4) . .
N7 C35 C36 115.0(4) . .
C33 C35 C36 122.4(4) . .
N8 C36 C35 111.1(3) . .
N8 C36 H36A 109.4 . .
N8 C36 H36B 109.4 . .
C35 C36 H36A 109.4 . .
C35 C36 H36B 109.4 . .
H36A C36 H36B 108.0 . .
H1WA O1W H1WB 109.5 . .
H2WA O2W H2WB 109.5 . .
H3WA O3W H3WB 109.5 . .

loop_
_geom_bond_atom_site_label_1
_geom_bond_atom_site_label_2
_geom_bond_distance
_geom_bond_site_symmetry_2
Mo1 O1 1.748(2) .
Mo1 O3 1.693(2) .
Mo1 O8 1.893(3) .
Mo1 O9 1.926(3) .
Mo1 O26 2.291(2) .
Mo1 O30 2.250(2) .
Mo3 O2 1.718(2) .
Mo3 O15 1.980(3) .
Mo3 O16 1.716(2) .
Mo3 O18 1.961(3) .
Mo3 O25 2.174(3) .
Mo3 O28 2.216(3) .
Mo4 O6 1.937(3) .
Mo4 O7 1.695(3) .
Mo4 O17 1.712(2) .
Mo4 O18 1.999(3) .
Mo4 O22 2.251(2) .
Mo4 O28 2.232(3) .
Mo5 O12 1.706(3) .
Mo5 O13 1.933(2) .
Mo5 O14 2.244(2) .
Mo5 O15 1.997(3) .
Mo5 O25 2.215(3) .
Mo5 O29 1.709(2) .
Mo6 O4 1.690(3) .
Mo6 O5 1.698(3) .
Mo6 O6 1.985(3) .
Mo6 O8 1.939(2) .
Mo6 O22 2.313(2) .
Mo6 O26 2.280(2) .
Mo7 O9 1.907(2) .
Mo7 O10 1.693(3) .
Mo7 O11 1.694(3) .
Mo7 O13 2.016(2) .
Mo7 O14 2.279(2) .
Mo7 O30 2.286(2) .
Cu1 O1 1.914(3) .
Cu1 N1 2.029(3) .
Cu1 N2 2.083(4) .
Cu1 N3 2.070(4) .
Cu1 N4 2.020(4) .
Cr1 O14 1.967(2) .
Cr1 O22 1.971(2) .
Cr1 O25 1.967(2) .
Cr1 O26 1.993(2) .
Cr1 O28 1.954(2) .
Cr1 O30 1.983(2) .
O14 H14 0.8401 .
O15 H15 0.8401 .
O22 H22 0.8398 .
O25 H25 0.8397 .
O25 H25 0.8397 .
O26 H26 0.8396 .
O28 H28 0.8399 .
O30 H30 0.8399 .
N1 C1 1.334(5) .
N1 C5 1.345(5) .
N2 C7 1.352(6) .
N2 C11 1.348(5) .
N3 C13 1.331(6) .
N3 C17 1.347(6) .
N4 C6 1.477(6) .
N4 C12 1.505(7) .
N4 C18 1.467(5) .
C1 H1 0.9300 .
C1 C2 1.359(6) .
C2 H2 0.9300 .
C2 C3 1.387(7) .
C3 H3 0.9300 .
C3 C4 1.361(7) .
C4 H4 0.9300 .
C4 C5 1.376(6) .
C5 C6 1.502(6) .
C6 H6A 0.9700 .
C6 H6B 0.9700 .
C7 H7 0.9300 .
C7 C8 1.371(7) .
C8 H8 0.9300 .
C8 C9 1.372(7) .
C9 H9 0.9300 .
C9 C10 1.336(8) .
C10 H10 0.9300 .
C10 C11 1.381(7) .
C11 C12 1.489(7) .
C12 H12A 0.9700 .
C12 H12B 0.9700 .
C13 H13 0.9300 .
C13 C14 1.371(7) .
C14 H14A 0.9300 .
C14 C15 1.351(8) .
C15 H15A 0.9300 .
C15 C16 1.394(8) .
C16 H16 0.9300 .
C16 C17 1.359(7) .
C17 C18 1.514(7) .
C18 H18A 0.9700 .
C18 H18B 0.9700 .
Mo2 O19 2.204(2) .
Mo2 O21 1.752(2) .
Mo2 O27 2.278(2) .
Mo2 O31 1.705(2) .
Mo2 O33 1.906(3) .
Mo2 O35 1.932(3) .
Mo8 O19 2.278(3) .
Mo8 O20 2.259(2) .
Mo8 O23 1.692(3) .
Mo8 O24 1.713(2) .
Mo8 O35 1.905(3) .
Mo8 O36 2.010(2) .
Mo9 O20 2.273(2) .
Mo9 O27 2.289(2) 2_665
Mo9 O32 1.694(3) .
Mo9 O33 1.936(3) 2_665
Mo9 O34 1.684(3) .
Mo9 O36 2.016(3) .
Cu2 O21 1.954(3) .
Cu2 N5 2.065(3) .
Cu2 N6 2.041(3) .
Cu2 N7 2.070(3) .
Cu2 N8 2.033(3) .
Cr2 O19 1.978(2) .
Cr2 O19 1.978(2) 2_665
Cr2 O20 1.976(2) .
Cr2 O20 1.976(2) 2_665
Cr2 O27 1.981(2) 2_665
Cr2 O27 1.981(2) .
O19 H19 0.8400 .
O20 H20 0.8400 .
O27 Mo9 2.289(2) 2_665
O27 H27 0.8401 .
O33 Mo9 1.936(3) 2_665
O36 H36 0.8400 .
N5 C19 1.344(4) .
N5 C23 1.350(5) .
N6 C25 1.335(5) .
N6 C29 1.350(5) .
N7 C31 1.339(5) .
N7 C35 1.346(5) .
N8 C24 1.490(5) .
N8 C30 1.476(4) .
N8 C36 1.475(5) .
C19 H19A 0.9300 .
C19 C20 1.364(5) .
C20 H20A 0.9300 .
C20 C21 1.362(6) .
C21 H21 0.9300 .
C21 C22 1.380(5) .
C22 H22A 0.9300 .
C22 C23 1.371(5) .
C23 C24 1.501(5) .
C24 H24A 0.9700 .
C24 H24B 0.9700 .
C25 H25A 0.9300 .
C25 C26 1.370(6) .
C26 H26A 0.9300 .
C26 C27 1.386(6) .
C27 H27A 0.9300 .
C27 C28 1.380(6) .
C28 H28A 0.9300 .
C28 C29 1.372(5) .
C29 C30 1.498(6) .
C30 H30A 0.9700 .
C30 H30B 0.9700 .
C31 H31 0.9300 .
C31 C32 1.385(6) .
C32 H32 0.9300 .
C32 C34 1.372(6) .
C33 H33 0.9300 .
C33 C34 1.381(6) .
C33 C35 1.388(6) .
C34 H34 0.9300 .
C35 C36 1.500(6) .
C36 H36A 0.9700 .
C36 H36B 0.9700 .
O1W H1WA 0.8502 .
O1W H1WB 0.8501 .
O2W H2WA 0.8499 .
O2W H2WB 0.8500 .
O3W H3WA 0.8500 .
O3W H3WB 0.8499 .

loop_
_geom_torsion_atom_site_label_1
_geom_torsion_atom_site_label_2
_geom_torsion_atom_site_label_3
_geom_torsion_atom_site_label_4
_geom_torsion
Cu1 N1 C1 C2 -169.2(4)
Cu1 N1 C5 C4 169.5(4)
Cu1 N1 C5 C6 -12.8(6)
Cu1 N2 C7 C8 -168.9(4)
Cu1 N2 C11 C10 171.3(4)
Cu1 N2 C11 C12 -10.3(5)
Cu1 N3 C13 C14 -172.1(4)
Cu1 N3 C17 C16 172.4(4)
Cu1 N3 C17 C18 -10.1(5)
Cu1 N4 C6 C5 -34.3(5)
Cu1 N4 C12 C11 -41.4(4)
Cu1 N4 C18 C17 -35.4(5)
O1 Mo1 O8 Mo6 72.06(16)
O3 Mo1 O1 Cu1 7.3(3)
O3 Mo1 O8 Mo6 178.82(15)
O8 Mo1 O1 Cu1 109.0(3)
O9 Mo1 O1 Cu1 -94.7(3)
O9 Mo1 O8 Mo6 -51.7(3)
O26 Mo1 O1 Cu1 -178.2(3)
O26 Mo1 O8 Mo6 -20.17(12)
O30 Mo1 O1 Cu1 -143.5(3)
O30 Mo1 O8 Mo6 -90.93(14)
N1 C1 C2 C3 1.1(8)
N1 C5 C6 N4 32.1(7)
N2 C7 C8 C9 -0.2(9)
N2 C11 C12 N4 34.9(6)
N3 C13 C14 C15 0.7(9)
N3 C17 C18 N4 30.6(6)
C1 N1 C5 C4 -3.4(8)
C1 N1 C5 C6 174.4(5)
C1 C2 C3 C4 -3.7(9)
C2 C3 C4 C5 2.9(9)
C3 C4 C5 N1 0.7(9)
C3 C4 C5 C6 -176.9(6)
C4 C5 C6 N4 -150.2(5)
C5 N1 C1 C2 2.5(8)
C6 N4 C12 C11 -157.9(4)
C6 N4 C18 C17 82.7(5)
C7 N2 C11 C10 -0.3(7)
C7 N2 C11 C12 178.1(4)
C7 C8 C9 C10 -1.1(9)
C8 C9 C10 C11 1.7(10)
C9 C10 C11 N2 -1.0(9)
C9 C10 C11 C12 -179.2(5)
C10 C11 C12 N4 -146.7(5)
C11 N2 C7 C8 0.9(8)
C12 N4 C6 C5 81.3(5)
C12 N4 C18 C17 -152.0(4)
C13 N3 C17 C16 -0.6(7)
C13 N3 C17 C18 176.9(4)
C13 C14 C15 C16 -0.1(10)
C14 C15 C16 C17 -0.8(9)
C15 C16 C17 N3 1.2(8)
C15 C16 C17 C18 -176.1(5)
C16 C17 C18 N4 -151.9(5)
C17 N3 C13 C14 -0.4(8)
C18 N4 C6 C5 -153.2(5)
C18 N4 C12 C11 76.7(5)
Cu2 N5 C19 C20 179.9(3)
Cu2 N5 C23 C22 -179.8(3)
Cu2 N5 C23 C24 -2.2(5)
Cu2 N6 C25 C26 -164.8(4)
Cu2 N6 C29 C28 164.3(3)
Cu2 N6 C29 C30 -16.4(4)
Cu2 N7 C31 C32 -175.0(3)
Cu2 N7 C35 C33 175.3(3)
Cu2 N7 C35 C36 -8.0(4)
Cu2 N8 C24 C23 -38.3(4)
Cu2 N8 C30 C29 -40.1(4)
Cu2 N8 C36 C35 -37.0(3)
O19 Mo2 O21 Cu2 132.4(3)
O27 Mo2 O21 Cu2 170.4(4)
O31 Mo2 O21 Cu2 -14.9(4)
O33 Mo2 O21 Cu2 -116.8(4)
O35 Mo2 O21 Cu2 87.2(4)
N5 C19 C20 C21 -0.4(7)
N5 C23 C24 N8 27.4(5)
N6 C25 C26 C27 1.6(8)
N6 C29 C30 N8 38.1(5)
N7 C31 C32 C34 1.2(7)
N7 C35 C36 N8 30.5(4)
C19 N5 C23 C22 0.3(6)
C19 N5 C23 C24 178.0(4)
C19 C20 C21 C22 1.1(7)
C20 C21 C22 C23 -1.0(7)
C21 C22 C23 N5 0.3(7)
C21 C22 C23 C24 -177.2(4)
C22 C23 C24 N8 -154.9(4)
C23 N5 C19 C20 -0.3(6)
C24 N8 C30 C29 76.2(4)
C24 N8 C36 C35 -154.0(3)
C25 N6 C29 C28 -3.9(6)
C25 N6 C29 C30 175.4(4)
C25 C26 C27 C28 -2.7(8)
C26 C27 C28 C29 0.7(7)
C27 C28 C29 N6 2.7(6)
C27 C28 C29 C30 -176.5(4)
C28 C29 C30 N8 -142.5(4)
C29 N6 C25 C26 1.7(7)
C30 N8 C24 C23 -154.7(3)
C30 N8 C36 C35 80.7(4)
C31 N7 C35 C33 -0.1(6)
C31 N7 C35 C36 176.7(3)
C31 C32 C34 C33 -1.5(7)
C33 C35 C36 N8 -152.7(3)
C34 C33 C35 N7 -0.2(6)
C34 C33 C35 C36 -176.7(4)
C35 N7 C31 C32 -0.4(6)
C35 C33 C34 C32 1.0(6)
C36 N8 C24 C23 78.9(4)
C36 N8 C30 C29 -157.9(3)
